data_7703238
loop_
_publ_author_name
'Desat, Marcella E.'
'Kretschmer, Robert'

_publ_section_title
;
 Facile oxidative addition of O<sub>2</sub> and S<sub>8</sub> by an indium
 bis(carbene) analogue.
;
_journal_issue 48
_journal_name_full 'Dalton transactions (Cambridge, England : 2003)'
_journal_page_first 17718
_journal_page_last 17722
_journal_paper_doi 10.1039/c9dt04481g
_journal_volume 48
_journal_year 2019
_chemical_formula_moiety 'C72 H104 In4 N8 S4, 2[C7H8], 1[C4H8O]'
_chemical_formula_sum 'C104 H144 In4 N8 O S4'
_chemical_formula_weight 2109.78
_space_group_crystal_system monoclinic
_space_group_IT_number 15
_space_group_name_Hall '-C 2yc'
_space_group_name_H-M_alt 'C 1 2/c 1'
_atom_sites_solution_hydrogens geom
_atom_sites_solution_primary dual
_audit_creation_date 2019-11-20
_audit_creation_method
;
Olex2 1.2
(compiled 2018.05.29 svn.r3508 for OlexSys, GUI svn.r5506)
;
_audit_update_record
;
2019-11-25 deposited with the CCDC.	2019-11-27 downloaded from the CCDC.
;
_cell_angle_alpha 90
_cell_angle_beta 100.9261(9)
_cell_angle_gamma 90
_cell_formula_units_Z 4
_cell_length_a 16.22393(14)
_cell_length_b 24.1502(2)
_cell_length_c 23.9945(2)
_cell_measurement_reflns_used 12819
_cell_measurement_temperature 123.01(10)
_cell_measurement_theta_max 74.0000
_cell_measurement_theta_min 4.0410
_cell_volume 9230.89(14)
_computing_cell_refinement 'CrysAlisPro 1.171.38.42b (Rigaku OD, 2015)'
_computing_data_collection 'CrysAlisPro 1.171.38.42b (Rigaku OD, 2015)'
_computing_data_reduction 'CrysAlisPro 1.171.38.42b (Rigaku OD, 2015)'
_computing_molecular_graphics 'Olex2 (Dolomanov et al., 2009)'
_computing_publication_material 'Olex2 (Dolomanov et al., 2009)'
_computing_structure_refinement 'ShelXL (Sheldrick, 2015)'
_computing_structure_solution 'ShelXT (Sheldrick, 2015)'
_diffrn_ambient_temperature 123.01(10)
_diffrn_detector_area_resol_mean 4.2047
_diffrn_detector_type TitanS2
_diffrn_measured_fraction_theta_full 0.998
_diffrn_measured_fraction_theta_max 0.976
_diffrn_measurement_details
;
List of Runs (angles in degrees, time in seconds):

  # Type    Start    End  Width  t~exp~   \w     \q     \k     \f   Frames
#--------------------------------------------------------------------------
  1  \w     17.00 121.00   0.50   10.00    --   45.40  19.00 -60.00  208
  2  \w    -24.00  69.00   0.50   10.00    --   45.40 -57.00 120.00  186
  3  \w     32.00 128.00   0.50   30.00    --  104.50 -30.00  30.00  192
  4  \w     82.00 173.00   0.50   30.00    --  104.50  45.00-150.00  182
  5  \w     82.00 173.00   0.50   30.00    --  104.50  45.00 120.00  182
  6  \w     36.00 127.00   0.50   30.00    --  104.50 -45.00-180.00  182
  7  \w     32.00 128.00   0.50   30.00    --  104.50 -30.00-180.00  192
  8  \w     36.00 101.00   0.50   30.00    --  104.50 -45.00  60.00  130
  9  \w    143.00 177.00   0.50   30.00    --  104.50  30.00-120.00   68
 10  \w     28.00  50.50   0.50   30.00    --  104.50 -94.00-180.00   45
;
_diffrn_measurement_device 'four-circle diffractometer'
_diffrn_measurement_device_type 'GV-50, TitanS2'
_diffrn_measurement_method '\w scans'
_diffrn_radiation_type CuK\a
_diffrn_radiation_wavelength 1.54184
_diffrn_reflns_av_R_equivalents 0.0398
_diffrn_reflns_av_unetI/netI 0.0359
_diffrn_reflns_Laue_measured_fraction_full 0.998
_diffrn_reflns_Laue_measured_fraction_max 0.976
_diffrn_reflns_limit_h_max 19
_diffrn_reflns_limit_h_min -18
_diffrn_reflns_limit_k_max 29
_diffrn_reflns_limit_k_min -29
_diffrn_reflns_limit_l_max 25
_diffrn_reflns_limit_l_min -29
_diffrn_reflns_number 26078
_diffrn_reflns_point_group_measured_fraction_full 0.998
_diffrn_reflns_point_group_measured_fraction_max 0.976
_diffrn_reflns_theta_full 67.500
_diffrn_reflns_theta_max 74.065
_diffrn_reflns_theta_min 3.324
_exptl_absorpt_coefficient_mu 9.144
_exptl_absorpt_correction_T_max 0.717
_exptl_absorpt_correction_T_min 0.443
_exptl_absorpt_correction_type gaussian
_exptl_absorpt_process_details
'CrysAlisPro 1.171.38.42b (Rigaku Oxford Diffraction, 2015) Numerical absorption correction based on gaussian integration over 			a multifaceted crystal model Empirical absorption correction using spherical harmonics, implemented in SCALE3 ABSPACK scaling algorithm.'
_exptl_crystal_colour 'clear yellow'
_exptl_crystal_colour_lustre clear
_exptl_crystal_colour_primary yellow
_exptl_crystal_density_diffrn 1.518
_exptl_crystal_description block
_exptl_crystal_F_000 4368
_exptl_crystal_size_max 0.148
_exptl_crystal_size_mid 0.08
_exptl_crystal_size_min 0.06
_refine_diff_density_max 0.399
_refine_diff_density_min -0.866
_refine_diff_density_rms 0.075
_refine_ls_extinction_method none
_refine_ls_goodness_of_fit_ref 0.906
_refine_ls_hydrogen_treatment constr
_refine_ls_matrix_type full
_refine_ls_number_parameters 409
_refine_ls_number_reflns 9159
_refine_ls_number_restraints 0
_refine_ls_restrained_S_all 0.906
_refine_ls_R_factor_all 0.0350
_refine_ls_R_factor_gt 0.0273
_refine_ls_shift/su_max 0.003
_refine_ls_shift/su_mean 0.000
_refine_ls_structure_factor_coef Fsqd
_refine_ls_weighting_details 'w=1/[\s^2^(Fo^2^)+(0.0428P)^2^] where P=(Fo^2^+2Fc^2^)/3'
_refine_ls_weighting_scheme calc
_refine_ls_wR_factor_gt 0.0654
_refine_ls_wR_factor_ref 0.0671
_reflns_Friedel_coverage 0.000
_reflns_number_gt 7283
_reflns_number_total 9159
_reflns_threshold_expression 'I > 2\s(I)'
_cod_data_source_file c9dt04481g2.cif
_cod_data_source_block 1_sq
_cod_original_cell_volume 9230.90(15)
_cod_database_code 7703238
_shelx_shelxl_version_number 2018/3
_shelx_space_group_comment
;
The symmetry employed for this shelxl refinement is uniquely defined
by the following loop, which should always be used as a source of
symmetry information in preference to the above space-group names.
They are only intended as comments.
;
_olex2_refinement_description
;
1. Fixed Uiso
 At 1.2 times of:
  All C(H) groups, All C(H,H) groups
 At 1.5 times of:
  All C(H,H,H) groups
2.a Ternary CH refined with riding coordinates:
 C7(H7), C10(H10), C31(H31), C34(H34)
2.b Secondary CH2 refined with riding coordinates:
 C18(H18A,H18B), C19(H19A,H19B)
2.c Aromatic/amide H refined with riding coordinates:
 C3(H3), C4(H4), C5(H5), C14(H14), C21(H21), C27(H27), C28(H28), C29(H29)
2.d Idealised Me refined as rotating group:
 C8(H8A,H8B,H8C), C9(H9A,H9B,H9C), C11(H11A,H11B,H11C), C12(H12A,H12B,H12C),
 C16(H16A,H16B,H16C), C17(H17A,H17B,H17C), C23(H23A,H23B,H23C), C24(H24A,H24B,
 H24C), C32(H32A,H32B,H32C), C33(H33A,H33B,H33C), C35(H35A,H35B,H35C), C36(H36A,
 H36B,H36C)
;
_smtbx_masks_special_details
;
A solvent mask was calculated and 600 electrons were
found in a volume of 2416\%A^3 in 1 void per unit cell.
This is consistent with the presence of 2[C7H8] and 1[C4H8O]
per Formula Unit which account for 560 electrons per unit cell.
;
_smtbx_masks_void_probe_radius 1.2
_smtbx_masks_void_truncation_radius 1.2
_olex2_exptl_crystal_mounting_method 'Crystal mounted in mineral oil using MiTenGen loops'
_olex2_submission_special_instructions 'No special instructions were received'
_oxdiff_exptl_absorpt_empirical_details
;
Empirical correction (ABSPACK) includes:
- Absorption correction using spherical harmonics
- Frame scaling
;
_twin_special_details
;
Component 2 rotated by 5.1344\% 
 around [-0.00 -0.96 0.29] (reciprocal) or [0.08 -0.95 0.30] (direct)
;

loop_
_space_group_symop_operation_xyz
'x, y, z'
'-x, y, -z+1/2'
'x+1/2, y+1/2, z'
'-x+1/2, y+1/2, -z+1/2'
'-x, -y, -z'
'x, -y, z-1/2'
'-x+1/2, -y+1/2, -z'
'x+1/2, -y+1/2, z-1/2'

loop_
_atom_site_label
_atom_site_type_symbol
_atom_site_fract_x
_atom_site_fract_y
_atom_site_fract_z
_atom_site_U_iso_or_equiv
_atom_site_adp_type
_atom_site_occupancy
_atom_site_site_symmetry_order
_atom_site_calc_flag
_atom_site_refinement_flags_posn
In1 In 0.58367(2) 0.21247(2) 0.49168(2) 0.03249(5) Uani 1 1 d .
In2 In 0.71602(2) 0.34049(2) 0.54340(2) 0.03014(5) Uani 1 1 d .
S1 S 0.67262(4) 0.25244(3) 0.57393(3) 0.03570(15) Uani 1 1 d .
S2 S 0.63462(4) 0.14235(3) 0.43742(3) 0.03513(15) Uani 1 1 d .
N1 N 0.47009(14) 0.18305(10) 0.51575(12) 0.0418(6) Uani 1 1 d .
N2 N 0.51439(15) 0.27914(10) 0.44541(12) 0.0459(6) Uani 1 1 d .
N3 N 0.65076(14) 0.36545(10) 0.46141(10) 0.0371(5) Uani 1 1 d .
N4 N 0.66813(13) 0.41189(9) 0.58288(10) 0.0351(5) Uani 1 1 d .
C1 C 0.45718(18) 0.12511(13) 0.52666(15) 0.0456(8) Uani 1 1 d .
C2 C 0.4994(2) 0.10028(14) 0.57666(15) 0.0508(8) Uani 1 1 d .
C3 C 0.4850(3) 0.04412(15) 0.58463(18) 0.0644(11) Uani 1 1 d .
H3 H 0.513888 0.026400 0.618034 0.077 Uiso 1 1 calc R
C4 C 0.4304(3) 0.01371(17) 0.5457(2) 0.0785(15) Uani 1 1 d .
H4 H 0.420814 -0.024283 0.552519 0.094 Uiso 1 1 calc R
C5 C 0.3894(3) 0.03890(17) 0.4965(2) 0.0688(12) Uani 1 1 d .
H5 H 0.351325 0.017864 0.469698 0.083 Uiso 1 1 calc R
C6 C 0.4028(2) 0.09454(15) 0.48515(17) 0.0548(9) Uani 1 1 d .
C7 C 0.3609(2) 0.11979(19) 0.42873(19) 0.0670(11) Uani 1 1 d .
H7 H 0.377381 0.159705 0.428988 0.080 Uiso 1 1 calc R
C8 C 0.3906(2) 0.09194(19) 0.37907(18) 0.0689(11) Uani 1 1 d .
H8A H 0.451974 0.093526 0.384940 0.103 Uiso 1 1 calc GR
H8B H 0.366505 0.111191 0.343778 0.103 Uiso 1 1 calc GR
H8C H 0.372314 0.053191 0.376548 0.103 Uiso 1 1 calc GR
C9 C 0.2641(3) 0.1169(3) 0.4206(3) 0.116(2) Uani 1 1 d .
H9A H 0.245965 0.078206 0.416148 0.174 Uiso 1 1 calc GR
H9B H 0.239054 0.137857 0.386579 0.174 Uiso 1 1 calc GR
H9C H 0.246002 0.132894 0.453818 0.174 Uiso 1 1 calc GR
C10 C 0.5602(2) 0.13162(15) 0.62140(15) 0.0529(8) Uani 1 1 d .
H10 H 0.560730 0.170979 0.608523 0.064 Uiso 1 1 calc R
C11 C 0.5305(3) 0.1316(2) 0.67860(18) 0.0783(13) Uani 1 1 d .
H11A H 0.473273 0.146357 0.673286 0.117 Uiso 1 1 calc GR
H11B H 0.568076 0.154794 0.705802 0.117 Uiso 1 1 calc GR
H11C H 0.531220 0.093655 0.693148 0.117 Uiso 1 1 calc GR
C12 C 0.6494(3) 0.10938(17) 0.62678(19) 0.0681(10) Uani 1 1 d .
H12A H 0.651267 0.070861 0.639816 0.102 Uiso 1 1 calc GR
H12B H 0.687739 0.131842 0.654235 0.102 Uiso 1 1 calc GR
H12C H 0.666369 0.111139 0.589748 0.102 Uiso 1 1 calc GR
C13 C 0.41238(18) 0.21978(15) 0.52341(17) 0.0540(9) Uani 1 1 d .
C14 C 0.4091(2) 0.27417(16) 0.5042(2) 0.0673(11) Uani 1 1 d .
H14 H 0.372439 0.297551 0.519986 0.081 Uiso 1 1 calc R
C15 C 0.4509(2) 0.30024(15) 0.4654(2) 0.0667(11) Uani 1 1 d .
C16 C 0.4165(3) 0.3568(2) 0.4452(3) 0.117(2) Uani 1 1 d .
H16A H 0.461676 0.384252 0.452601 0.175 Uiso 1 1 calc GR
H16B H 0.371822 0.367234 0.465507 0.175 Uiso 1 1 calc GR
H16C H 0.393723 0.355310 0.404338 0.175 Uiso 1 1 calc GR
C17 C 0.3443(2) 0.20247(18) 0.5556(2) 0.0741(13) Uani 1 1 d .
H17A H 0.312279 0.171541 0.535804 0.111 Uiso 1 1 calc GR
H17B H 0.306626 0.233798 0.557616 0.111 Uiso 1 1 calc GR
H17C H 0.370281 0.190932 0.594076 0.111 Uiso 1 1 calc GR
C18 C 0.5469(2) 0.30478(14) 0.39836(15) 0.0493(8) Uani 1 1 d .
H18A H 0.511126 0.336810 0.383894 0.059 Uiso 1 1 calc R
H18B H 0.543418 0.277643 0.367075 0.059 Uiso 1 1 calc R
C19 C 0.63795(18) 0.32437(12) 0.41580(13) 0.0405(6) Uani 1 1 d .
H19A H 0.674012 0.291882 0.428160 0.049 Uiso 1 1 calc R
H19B H 0.656273 0.340446 0.382196 0.049 Uiso 1 1 calc R
C20 C 0.63374(18) 0.41915(13) 0.45077(14) 0.0433(7) Uani 1 1 d .
C21 C 0.63191(19) 0.45948(13) 0.49219(14) 0.0457(7) Uani 1 1 d .
H21 H 0.623133 0.496053 0.477709 0.055 Uiso 1 1 calc R
C22 C 0.64081(18) 0.45563(12) 0.55205(14) 0.0418(7) Uani 1 1 d .
C23 C 0.6155(2) 0.50742(14) 0.57981(16) 0.0547(9) Uani 1 1 d .
H23A H 0.614777 0.499885 0.619848 0.082 Uiso 1 1 calc GR
H23B H 0.559423 0.518981 0.560520 0.082 Uiso 1 1 calc GR
H23C H 0.655887 0.537011 0.577084 0.082 Uiso 1 1 calc GR
C24 C 0.6136(2) 0.43881(14) 0.38971(15) 0.0547(8) Uani 1 1 d .
H24A H 0.660034 0.429217 0.370650 0.082 Uiso 1 1 calc GR
H24B H 0.605792 0.479058 0.388899 0.082 Uiso 1 1 calc GR
H24C H 0.562031 0.420866 0.370106 0.082 Uiso 1 1 calc GR
C25 C 0.67317(17) 0.41192(12) 0.64367(13) 0.0372(6) Uani 1 1 d .
C26 C 0.74025(17) 0.43829(13) 0.67939(13) 0.0402(6) Uani 1 1 d .
C27 C 0.7423(2) 0.43683(16) 0.73788(14) 0.0517(8) Uani 1 1 d .
H27 H 0.786542 0.454960 0.762816 0.062 Uiso 1 1 calc R
C28 C 0.6810(2) 0.40946(18) 0.76003(16) 0.0627(10) Uani 1 1 d .
H28 H 0.683240 0.408906 0.799883 0.075 Uiso 1 1 calc R
C29 C 0.6168(2) 0.38311(17) 0.72446(17) 0.0624(10) Uani 1 1 d .
H29 H 0.575552 0.364032 0.740320 0.075 Uiso 1 1 calc R
C30 C 0.61040(19) 0.38350(14) 0.66528(15) 0.0485(8) Uani 1 1 d .
C31 C 0.53610(19) 0.35689(14) 0.62762(18) 0.0551(9) Uani 1 1 d .
H31 H 0.554443 0.345275 0.591865 0.066 Uiso 1 1 calc R
C32 C 0.5031(3) 0.30554(17) 0.6530(2) 0.0780(13) Uani 1 1 d .
H32A H 0.549046 0.279131 0.664364 0.117 Uiso 1 1 calc GR
H32B H 0.458988 0.288341 0.624757 0.117 Uiso 1 1 calc GR
H32C H 0.479869 0.316111 0.686382 0.117 Uiso 1 1 calc GR
C33 C 0.4661(2) 0.39967(18) 0.6115(2) 0.0776(13) Uani 1 1 d .
H33A H 0.450302 0.414479 0.646011 0.116 Uiso 1 1 calc GR
H33B H 0.417227 0.382045 0.587916 0.116 Uiso 1 1 calc GR
H33C H 0.486003 0.429911 0.590211 0.116 Uiso 1 1 calc GR
C34 C 0.81144(17) 0.46824(13) 0.65870(13) 0.0400(6) Uani 1 1 d .
H34 H 0.802911 0.464229 0.616514 0.048 Uiso 1 1 calc R
C35 C 0.89643(18) 0.44252(14) 0.68484(14) 0.0465(7) Uani 1 1 d .
H35A H 0.907699 0.448540 0.725971 0.070 Uiso 1 1 calc GR
H35B H 0.940800 0.459900 0.668289 0.070 Uiso 1 1 calc GR
H35C H 0.895095 0.402679 0.676946 0.070 Uiso 1 1 calc GR
C36 C 0.8134(2) 0.53067(14) 0.67326(16) 0.0547(8) Uani 1 1 d .
H36A H 0.827449 0.535425 0.714531 0.082 Uiso 1 1 calc GR
H36B H 0.758221 0.546989 0.658749 0.082 Uiso 1 1 calc GR
H36C H 0.855857 0.549157 0.655709 0.082 Uiso 1 1 calc GR

loop_
_atom_site_aniso_label
_atom_site_aniso_U_11
_atom_site_aniso_U_22
_atom_site_aniso_U_33
_atom_site_aniso_U_23
_atom_site_aniso_U_13
_atom_site_aniso_U_12
In1 0.02077(8) 0.02726(9) 0.05110(11) -0.00036(7) 0.01098(7) -0.00085(6)
In2 0.02152(8) 0.02521(9) 0.04464(10) 0.00421(7) 0.00869(7) 0.00023(6)
S1 0.0294(3) 0.0287(3) 0.0494(4) 0.0050(3) 0.0085(3) -0.0058(2)
S2 0.0235(3) 0.0280(3) 0.0561(4) -0.0045(3) 0.0132(3) -0.0037(2)
N1 0.0254(11) 0.0376(13) 0.0673(17) -0.0109(12) 0.0210(11) -0.0074(10)
N2 0.0308(12) 0.0346(13) 0.0700(17) 0.0015(12) 0.0035(12) 0.0053(10)
N3 0.0312(11) 0.0338(12) 0.0453(13) 0.0045(10) 0.0045(10) 0.0035(9)
N4 0.0254(10) 0.0296(12) 0.0519(14) -0.0011(10) 0.0112(10) 0.0043(9)
C1 0.0354(14) 0.0405(17) 0.069(2) -0.0127(15) 0.0305(15) -0.0142(12)
C2 0.0585(19) 0.0404(17) 0.063(2) -0.0099(15) 0.0364(17) -0.0179(15)
C3 0.092(3) 0.0421(19) 0.073(2) -0.0075(17) 0.050(2) -0.0213(19)
C4 0.115(4) 0.049(2) 0.095(3) -0.022(2) 0.077(3) -0.045(2)
C5 0.071(2) 0.061(2) 0.088(3) -0.034(2) 0.052(2) -0.042(2)
C6 0.0403(16) 0.057(2) 0.076(2) -0.0240(18) 0.0334(16) -0.0176(15)
C7 0.0339(16) 0.077(3) 0.091(3) -0.033(2) 0.0153(18) -0.0128(17)
C8 0.0476(19) 0.086(3) 0.074(3) -0.021(2) 0.0146(18) -0.0075(19)
C9 0.039(2) 0.181(7) 0.130(5) -0.058(5) 0.019(3) -0.002(3)
C10 0.057(2) 0.0430(18) 0.062(2) -0.0021(15) 0.0211(17) -0.0096(15)
C11 0.092(3) 0.082(3) 0.067(2) -0.016(2) 0.029(2) -0.026(3)
C12 0.068(2) 0.052(2) 0.086(3) 0.007(2) 0.019(2) -0.0026(19)
C13 0.0241(13) 0.055(2) 0.087(2) -0.0152(18) 0.0198(15) -0.0017(13)
C14 0.0347(16) 0.056(2) 0.118(3) -0.003(2) 0.032(2) 0.0136(15)
C15 0.0338(16) 0.045(2) 0.120(3) 0.006(2) 0.0117(19) 0.0142(14)
C16 0.078(3) 0.070(3) 0.215(7) 0.041(4) 0.059(4) 0.051(3)
C17 0.0378(17) 0.076(3) 0.121(4) -0.026(3) 0.044(2) -0.0125(17)
C18 0.0428(16) 0.0407(17) 0.0588(19) 0.0070(14) -0.0048(15) 0.0015(13)
C19 0.0380(15) 0.0367(15) 0.0456(16) 0.0021(12) 0.0053(12) 0.0055(12)
C20 0.0357(14) 0.0369(16) 0.0555(18) 0.0085(14) 0.0045(13) 0.0048(12)
C21 0.0445(16) 0.0297(15) 0.0610(19) 0.0063(13) 0.0055(14) 0.0076(12)
C22 0.0325(13) 0.0325(15) 0.0593(19) 0.0032(13) 0.0062(13) 0.0052(11)
C23 0.0536(19) 0.0379(17) 0.070(2) -0.0065(15) 0.0045(17) 0.0160(15)
C24 0.065(2) 0.0401(18) 0.056(2) 0.0109(15) 0.0017(17) 0.0077(15)
C25 0.0302(13) 0.0353(15) 0.0493(16) 0.0012(12) 0.0157(12) 0.0085(11)
C26 0.0301(13) 0.0434(16) 0.0497(17) 0.0013(13) 0.0141(12) 0.0079(12)
C27 0.0445(17) 0.065(2) 0.0490(18) 0.0011(16) 0.0189(14) 0.0041(15)
C28 0.058(2) 0.080(3) 0.058(2) 0.0016(19) 0.0321(18) 0.0004(19)
C29 0.056(2) 0.067(2) 0.078(3) 0.001(2) 0.046(2) -0.0032(18)
C30 0.0344(14) 0.0440(18) 0.074(2) -0.0009(15) 0.0277(15) 0.0042(13)
C31 0.0334(15) 0.0507(19) 0.089(3) -0.0119(18) 0.0319(16) -0.0023(13)
C32 0.075(3) 0.060(2) 0.117(4) -0.021(2) 0.063(3) -0.021(2)
C33 0.0328(17) 0.067(3) 0.135(4) -0.021(3) 0.021(2) 0.0020(17)
C34 0.0322(13) 0.0456(17) 0.0432(15) 0.0026(13) 0.0096(12) 0.0009(12)
C35 0.0328(14) 0.059(2) 0.0500(18) 0.0003(15) 0.0141(13) 0.0012(13)
C36 0.0489(18) 0.0466(19) 0.070(2) -0.0060(16) 0.0139(16) -0.0041(15)

loop_
_atom_type_symbol
_atom_type_description
_atom_type_scat_dispersion_real
_atom_type_scat_dispersion_imag
_atom_type_scat_source
C C 0.0181 0.0091 'International Tables Vol C Tables 4.2.6.8 and 6.1.1.4'
H H 0.0000 0.0000 'International Tables Vol C Tables 4.2.6.8 and 6.1.1.4'
In In 0.0822 5.0449 'International Tables Vol C Tables 4.2.6.8 and 6.1.1.4'
N N 0.0311 0.0180 'International Tables Vol C Tables 4.2.6.8 and 6.1.1.4'
S S 0.3331 0.5567 'International Tables Vol C Tables 4.2.6.8 and 6.1.1.4'

loop_
_exptl_crystal_face_index_h
_exptl_crystal_face_index_k
_exptl_crystal_face_index_l
_exptl_crystal_face_perp_dist
-6 -3 -10 0.0643
2 15 0 0.0229
8 -7 -10 0.0325
5 -10 9 0.0589
10 -1 1 0.0385
-1 -15 -2 0.0392
-10 -2 -4 0.0601
-8 -2 10 0.0248
-6 11 10 0.0210
3 8 -13 0.0567

loop_
_geom_angle_atom_site_label_1
_geom_angle_atom_site_label_2
_geom_angle_atom_site_label_3
_geom_angle
_geom_angle_site_symmetry_3
S2 In1 S1 121.08(2) .
N1 In1 S1 108.78(7) .
N1 In1 S2 108.41(7) .
N2 In1 S1 107.21(7) .
N2 In1 S2 116.94(8) .
N2 In1 N1 89.74(10) .
S1 In2 S2 115.86(2) 7_656
N3 In2 S1 114.11(7) .
N3 In2 S2 115.54(7) 7_656
N3 In2 N4 91.24(9) .
N4 In2 S1 114.78(6) .
N4 In2 S2 102.06(6) 7_656
In2 S1 In1 105.63(3) .
In1 S2 In2 102.35(2) 7_656
C1 N1 In1 121.90(17) .
C13 N1 In1 118.6(2) .
C13 N1 C1 119.4(2) .
C15 N2 In1 118.0(3) .
C15 N2 C18 122.4(3) .
C18 N2 In1 118.91(19) .
C19 N3 In2 118.23(17) .
C20 N3 In2 119.8(2) .
C20 N3 C19 121.3(3) .
C22 N4 In2 120.0(2) .
C22 N4 C25 121.0(2) .
C25 N4 In2 118.83(17) .
C2 C1 N1 120.4(3) .
C2 C1 C6 121.4(3) .
C6 C1 N1 118.2(3) .
C1 C2 C10 122.7(3) .
C3 C2 C1 117.8(3) .
C3 C2 C10 119.4(4) .
C2 C3 H3 119.0 .
C4 C3 C2 122.0(4) .
C4 C3 H3 119.0 .
C3 C4 H4 120.3 .
C3 C4 C5 119.4(4) .
C5 C4 H4 120.3 .
C4 C5 H5 119.2 .
C4 C5 C6 121.5(4) .
C6 C5 H5 119.2 .
C1 C6 C7 122.2(3) .
C5 C6 C1 117.8(4) .
C5 C6 C7 119.9(3) .
C6 C7 H7 107.9 .
C6 C7 C8 111.4(3) .
C6 C7 C9 111.4(4) .
C8 C7 H7 107.9 .
C8 C7 C9 110.2(3) .
C9 C7 H7 107.9 .
C7 C8 H8A 109.5 .
C7 C8 H8B 109.5 .
C7 C8 H8C 109.5 .
H8A C8 H8B 109.5 .
H8A C8 H8C 109.5 .
H8B C8 H8C 109.5 .
C7 C9 H9A 109.5 .
C7 C9 H9B 109.5 .
C7 C9 H9C 109.5 .
H9A C9 H9B 109.5 .
H9A C9 H9C 109.5 .
H9B C9 H9C 109.5 .
C2 C10 H10 107.3 .
C2 C10 C11 111.1(3) .
C2 C10 C12 111.3(3) .
C11 C10 H10 107.3 .
C12 C10 H10 107.3 .
C12 C10 C11 112.1(4) .
C10 C11 H11A 109.5 .
C10 C11 H11B 109.5 .
C10 C11 H11C 109.5 .
H11A C11 H11B 109.5 .
H11A C11 H11C 109.5 .
H11B C11 H11C 109.5 .
C10 C12 H12A 109.5 .
C10 C12 H12B 109.5 .
C10 C12 H12C 109.5 .
H12A C12 H12B 109.5 .
H12A C12 H12C 109.5 .
H12B C12 H12C 109.5 .
N1 C13 C14 124.7(3) .
N1 C13 C17 119.0(3) .
C14 C13 C17 116.3(3) .
C13 C14 H14 114.6 .
C13 C14 C15 130.8(3) .
C15 C14 H14 114.6 .
N2 C15 C14 125.3(3) .
N2 C15 C16 119.7(4) .
C14 C15 C16 115.0(4) .
C15 C16 H16A 109.5 .
C15 C16 H16B 109.5 .
C15 C16 H16C 109.5 .
H16A C16 H16B 109.5 .
H16A C16 H16C 109.5 .
H16B C16 H16C 109.5 .
C13 C17 H17A 109.5 .
C13 C17 H17B 109.5 .
C13 C17 H17C 109.5 .
H17A C17 H17B 109.5 .
H17A C17 H17C 109.5 .
H17B C17 H17C 109.5 .
N2 C18 H18A 109.0 .
N2 C18 H18B 109.0 .
N2 C18 C19 112.8(3) .
H18A C18 H18B 107.8 .
C19 C18 H18A 109.0 .
C19 C18 H18B 109.0 .
N3 C19 C18 114.0(3) .
N3 C19 H19A 108.7 .
N3 C19 H19B 108.7 .
C18 C19 H19A 108.7 .
C18 C19 H19B 108.7 .
H19A C19 H19B 107.6 .
N3 C20 C21 124.8(3) .
N3 C20 C24 119.1(3) .
C21 C20 C24 116.1(3) .
C20 C21 H21 114.2 .
C20 C21 C22 131.5(3) .
C22 C21 H21 114.2 .
N4 C22 C21 125.4(3) .
N4 C22 C23 120.5(3) .
C21 C22 C23 114.1(3) .
C22 C23 H23A 109.5 .
C22 C23 H23B 109.5 .
C22 C23 H23C 109.5 .
H23A C23 H23B 109.5 .
H23A C23 H23C 109.5 .
H23B C23 H23C 109.5 .
C20 C24 H24A 109.5 .
C20 C24 H24B 109.5 .
C20 C24 H24C 109.5 .
H24A C24 H24B 109.5 .
H24A C24 H24C 109.5 .
H24B C24 H24C 109.5 .
C26 C25 N4 120.4(3) .
C26 C25 C30 121.9(3) .
C30 C25 N4 117.7(3) .
C25 C26 C34 124.4(3) .
C27 C26 C25 118.0(3) .
C27 C26 C34 117.7(3) .
C26 C27 H27 119.5 .
C28 C27 C26 121.1(3) .
C28 C27 H27 119.5 .
C27 C28 H28 120.0 .
C29 C28 C27 120.0(3) .
C29 C28 H28 120.0 .
C28 C29 H29 119.0 .
C28 C29 C30 121.9(3) .
C30 C29 H29 119.0 .
C25 C30 C31 122.7(3) .
C29 C30 C25 117.1(3) .
C29 C30 C31 120.1(3) .
C30 C31 H31 107.4 .
C30 C31 C32 114.2(4) .
C30 C31 C33 109.6(3) .
C32 C31 H31 107.4 .
C32 C31 C33 110.5(3) .
C33 C31 H31 107.4 .
C31 C32 H32A 109.5 .
C31 C32 H32B 109.5 .
C31 C32 H32C 109.5 .
H32A C32 H32B 109.5 .
H32A C32 H32C 109.5 .
H32B C32 H32C 109.5 .
C31 C33 H33A 109.5 .
C31 C33 H33B 109.5 .
C31 C33 H33C 109.5 .
H33A C33 H33B 109.5 .
H33A C33 H33C 109.5 .
H33B C33 H33C 109.5 .
C26 C34 H34 108.4 .
C26 C34 C35 110.7(2) .
C26 C34 C36 112.0(3) .
C35 C34 H34 108.4 .
C35 C34 C36 108.9(3) .
C36 C34 H34 108.4 .
C34 C35 H35A 109.5 .
C34 C35 H35B 109.5 .
C34 C35 H35C 109.5 .
H35A C35 H35B 109.5 .
H35A C35 H35C 109.5 .
H35B C35 H35C 109.5 .
C34 C36 H36A 109.5 .
C34 C36 H36B 109.5 .
C34 C36 H36C 109.5 .
H36A C36 H36B 109.5 .
H36A C36 H36C 109.5 .
H36B C36 H36C 109.5 .

loop_
_geom_bond_atom_site_label_1
_geom_bond_atom_site_label_2
_geom_bond_distance
_geom_bond_site_symmetry_2
In1 S1 2.4145(7) .
In1 S2 2.3778(7) .
In1 N1 2.154(2) .
In1 N2 2.148(2) .
In2 S1 2.3978(7) .
In2 S2 2.4151(6) 7_656
In2 N3 2.137(2) .
In2 N4 2.180(2) .
N1 C1 1.446(4) .
N1 C13 1.327(4) .
N2 C15 1.319(5) .
N2 C18 1.471(5) .
N3 C19 1.462(4) .
N3 C20 1.340(4) .
N4 C22 1.317(4) .
N4 C25 1.445(4) .
C1 C2 1.399(5) .
C1 C6 1.408(5) .
C2 C3 1.396(5) .
C2 C10 1.516(5) .
C3 H3 0.9500 .
C3 C4 1.373(6) .
C4 H4 0.9500 .
C4 C5 1.382(7) .
C5 H5 0.9500 .
C5 C6 1.396(5) .
C6 C7 1.522(6) .
C7 H7 1.0000 .
C7 C8 1.523(5) .
C7 C9 1.547(5) .
C8 H8A 0.9800 .
C8 H8B 0.9800 .
C8 H8C 0.9800 .
C9 H9A 0.9800 .
C9 H9B 0.9800 .
C9 H9C 0.9800 .
C10 H10 1.0000 .
C10 C11 1.539(5) .
C10 C12 1.525(5) .
C11 H11A 0.9800 .
C11 H11B 0.9800 .
C11 H11C 0.9800 .
C12 H12A 0.9800 .
C12 H12B 0.9800 .
C12 H12C 0.9800 .
C13 C14 1.390(5) .
C13 C17 1.521(5) .
C14 H14 0.9500 .
C14 C15 1.399(6) .
C15 C16 1.520(5) .
C16 H16A 0.9800 .
C16 H16B 0.9800 .
C16 H16C 0.9800 .
C17 H17A 0.9800 .
C17 H17B 0.9800 .
C17 H17C 0.9800 .
C18 H18A 0.9900 .
C18 H18B 0.9900 .
C18 C19 1.531(4) .
C19 H19A 0.9900 .
C19 H19B 0.9900 .
C20 C21 1.396(5) .
C20 C24 1.516(5) .
C21 H21 0.9500 .
C21 C22 1.419(5) .
C22 C23 1.510(4) .
C23 H23A 0.9800 .
C23 H23B 0.9800 .
C23 H23C 0.9800 .
C24 H24A 0.9800 .
C24 H24B 0.9800 .
C24 H24C 0.9800 .
C25 C26 1.404(4) .
C25 C30 1.406(4) .
C26 C27 1.398(5) .
C26 C34 1.523(4) .
C27 H27 0.9500 .
C27 C28 1.382(5) .
C28 H28 0.9500 .
C28 C29 1.371(6) .
C29 H29 0.9500 .
C29 C30 1.404(5) .
C30 C31 1.507(5) .
C31 H31 1.0000 .
C31 C32 1.524(5) .
C31 C33 1.530(5) .
C32 H32A 0.9800 .
C32 H32B 0.9800 .
C32 H32C 0.9800 .
C33 H33A 0.9800 .
C33 H33B 0.9800 .
C33 H33C 0.9800 .
C34 H34 1.0000 .
C34 C35 1.534(4) .
C34 C36 1.547(5) .
C35 H35A 0.9800 .
C35 H35B 0.9800 .
C35 H35C 0.9800 .
C36 H36A 0.9800 .
C36 H36B 0.9800 .
C36 H36C 0.9800 .

loop_
_geom_torsion_atom_site_label_1
_geom_torsion_atom_site_label_2
_geom_torsion_atom_site_label_3
_geom_torsion_atom_site_label_4
_geom_torsion
In1 N1 C1 C2 74.1(3)
In1 N1 C1 C6 -104.5(3)
In1 N1 C13 C14 16.5(5)
In1 N1 C13 C17 -163.2(3)
In1 N2 C15 C14 -19.2(5)
In1 N2 C15 C16 162.3(4)
In1 N2 C18 C19 -53.5(3)
In2 N3 C19 C18 108.5(2)
In2 N3 C20 C21 -20.3(4)
In2 N3 C20 C24 160.6(2)
In2 N4 C22 C21 6.2(4)
In2 N4 C22 C23 -174.0(2)
In2 N4 C25 C26 96.2(3)
In2 N4 C25 C30 -82.0(3)
N1 C1 C2 C3 -179.5(3)
N1 C1 C2 C10 -0.3(5)
N1 C1 C6 C5 -178.8(3)
N1 C1 C6 C7 2.9(4)
N1 C13 C14 C15 13.5(7)
N2 C18 C19 N3 -59.6(3)
N3 C20 C21 C22 -4.7(6)
N4 C25 C26 C27 -179.7(3)
N4 C25 C26 C34 0.0(4)
N4 C25 C30 C29 179.0(3)
N4 C25 C30 C31 -4.3(4)
C1 N1 C13 C14 -166.8(4)
C1 N1 C13 C17 13.5(5)
C1 C2 C3 C4 -1.1(5)
C1 C2 C10 C11 119.4(4)
C1 C2 C10 C12 -114.9(4)
C1 C6 C7 C8 115.7(4)
C1 C6 C7 C9 -120.8(4)
C2 C1 C6 C5 2.6(5)
C2 C1 C6 C7 -175.7(3)
C2 C3 C4 C5 1.3(6)
C3 C2 C10 C11 -61.4(5)
C3 C2 C10 C12 64.3(4)
C3 C4 C5 C6 0.5(6)
C4 C5 C6 C1 -2.4(5)
C4 C5 C6 C7 176.0(3)
C5 C6 C7 C8 -62.6(4)
C5 C6 C7 C9 60.9(5)
C6 C1 C2 C3 -0.9(5)
C6 C1 C2 C10 178.3(3)
C10 C2 C3 C4 179.7(4)
C13 N1 C1 C2 -102.5(4)
C13 N1 C1 C6 78.9(4)
C13 C14 C15 N2 -11.8(8)
C13 C14 C15 C16 166.7(5)
C15 N2 C18 C19 116.9(4)
C17 C13 C14 C15 -166.8(4)
C18 N2 C15 C14 170.3(4)
C18 N2 C15 C16 -8.2(6)
C19 N3 C20 C21 169.8(3)
C19 N3 C20 C24 -9.4(4)
C20 N3 C19 C18 -81.4(3)
C20 C21 C22 N4 12.9(6)
C20 C21 C22 C23 -166.9(3)
C22 N4 C25 C26 -78.9(3)
C22 N4 C25 C30 102.9(3)
C24 C20 C21 C22 174.5(3)
C25 N4 C22 C21 -178.7(3)
C25 N4 C22 C23 1.1(4)
C25 C26 C27 C28 1.1(5)
C25 C26 C34 C35 -121.1(3)
C25 C26 C34 C36 117.2(3)
C25 C30 C31 C32 149.0(3)
C25 C30 C31 C33 -86.5(4)
C26 C25 C30 C29 0.8(4)
C26 C25 C30 C31 177.5(3)
C26 C27 C28 C29 0.1(6)
C27 C26 C34 C35 58.5(4)
C27 C26 C34 C36 -63.1(4)
C27 C28 C29 C30 -0.9(6)
C28 C29 C30 C25 0.4(5)
C28 C29 C30 C31 -176.4(4)
C29 C30 C31 C32 -34.4(5)
C29 C30 C31 C33 90.1(4)
C30 C25 C26 C27 -1.6(4)
C30 C25 C26 C34 178.1(3)
C34 C26 C27 C28 -178.6(3)

loop_
_smtbx_masks_void_nr
_smtbx_masks_void_average_x
_smtbx_masks_void_average_y
_smtbx_masks_void_average_z
_smtbx_masks_void_volume
_smtbx_masks_void_count_electrons
_smtbx_masks_void_content
1 0.034 -0.193 0.250 603.8 149.9 '2 Toluene;1 THF'
2 -0.180 0.193 0.750 603.8 149.7 '2 Toluene;1 THF'
3 -0.466 0.307 0.250 603.8 149.9 '2 Toluene;1 THF'
4 -0.547 0.693 0.750 603.8 149.7 '2 Toluene;1 THF'
